data_7229454
loop_
_publ_author_name
'Ma, Xiao-Pan'
'Li, Kun'
'Wu, Si-Yi'
'Liang, Cui'
'SU, Guifa'
'Mo, Dong-Liang'

_publ_section_title
;
 Construction of 2,3-Quaternary Fused Indolines from Alkynyl tethered
 Oximes and Diaryliodonium Salts through A Cascade Strategy of
 N-Arylation/Cycloaddition/[3,3]-Rearrangement
;
_journal_name_full 'Green Chem.'
_journal_paper_doi 10.1039/C7GC02844J
_journal_year 2017
_chemical_formula_sum 'C25 H22 N2 O'
_chemical_formula_weight 366.45
_space_group_crystal_system monoclinic
_space_group_IT_number 14
_space_group_name_Hall '-P 2yn'
_space_group_name_H-M_alt 'P 1 21/n 1'
_symmetry_space_group_name_Hall '-P 2yn'
_symmetry_space_group_name_H-M 'P 1 21/n 1'
_atom_sites_solution_hydrogens geom
_audit_creation_method SHELXL-2014/7
_audit_update_record
;
2017-09-04 deposited with the CCDC.
2017-10-31 downloaded from the CCDC.
;
_cell_angle_alpha 90
_cell_angle_beta 90
_cell_angle_gamma 90
_cell_formula_units_Z 4
_cell_length_a 9.272(3)
_cell_length_b 9.723(3)
_cell_length_c 21.851(8)
_cell_measurement_reflns_used 5286
_cell_measurement_temperature 296(2)
_cell_measurement_theta_max 25.01
_cell_measurement_theta_min 2.3
_cell_volume 1969.9(11)
_computing_structure_refinement 'SHELXL-2014/7 (Sheldrick, 2014)'
_diffrn_ambient_temperature 296(2)
_diffrn_measured_fraction_theta_full 0.998
_diffrn_measured_fraction_theta_max 0.994
_diffrn_measurement_device_type 'Bruker APEX-II CCD'
_diffrn_measurement_method '\f and \w scans'
_diffrn_radiation_type MoK\a
_diffrn_radiation_wavelength 0.71073
_diffrn_reflns_av_R_equivalents 0.0443
_diffrn_reflns_av_unetI/netI 0.0297
_diffrn_reflns_Laue_measured_fraction_full 0.998
_diffrn_reflns_Laue_measured_fraction_max 0.994
_diffrn_reflns_limit_h_max 11
_diffrn_reflns_limit_h_min -11
_diffrn_reflns_limit_k_max 12
_diffrn_reflns_limit_k_min -12
_diffrn_reflns_limit_l_max 27
_diffrn_reflns_limit_l_min -27
_diffrn_reflns_number 23643
_diffrn_reflns_point_group_measured_fraction_full 0.998
_diffrn_reflns_point_group_measured_fraction_max 0.994
_diffrn_reflns_theta_full 25.242
_diffrn_reflns_theta_max 26.548
_diffrn_reflns_theta_min 1.864
_exptl_absorpt_coefficient_mu 0.076
_exptl_absorpt_correction_T_max 0.983
_exptl_absorpt_correction_T_min 0.979
_exptl_absorpt_correction_type multi-scan
_exptl_absorpt_process_details SADABS
_exptl_crystal_colour yellow
_exptl_crystal_density_diffrn 1.236
_exptl_crystal_description block
_exptl_crystal_F_000 776
_exptl_crystal_size_max 0.28
_exptl_crystal_size_mid 0.24
_exptl_crystal_size_min 0.22
_refine_diff_density_max 0.618
_refine_diff_density_min -0.445
_refine_diff_density_rms 0.049
_refine_ls_extinction_method none
_refine_ls_goodness_of_fit_ref 1.019
_refine_ls_hydrogen_treatment constr
_refine_ls_matrix_type full
_refine_ls_number_parameters 254
_refine_ls_number_reflns 4081
_refine_ls_number_restraints 7
_refine_ls_restrained_S_all 1.123
_refine_ls_R_factor_all 0.0738
_refine_ls_R_factor_gt 0.0519
_refine_ls_shift/su_max 0.006
_refine_ls_shift/su_mean 0.000
_refine_ls_structure_factor_coef Fsqd
_refine_ls_weighting_details 'w=1/[\s^2^(Fo^2^)+(0.1000P)^2^+0.4000P] where P=(Fo^2^+2Fc^2^)/3'
_refine_ls_weighting_scheme calc
_refine_ls_wR_factor_gt 0.1485
_refine_ls_wR_factor_ref 0.1675
_reflns_Friedel_coverage 0.000
_reflns_number_gt 2956
_reflns_number_total 4081
_reflns_threshold_expression 'I > 2\s(I)'
_cod_data_source_file c7gc02844j2.cif
_cod_data_source_block zzzz
_cod_depositor_comments
;
The following automatic conversions were performed:

'_exptl_absorpt_correction_type' value 'Multi-scan' changed to
'multi-scan' according to
/home/data/users/saulius/crontab/automatic-downloads/rss-feeds/RSC/lib/dictionaries/cif_core.dic
dictionary named 'cif_core.dic' version 2.4.2 from 2011-04-26.

Automatic conversion script
Id: cif_fix_values 4973 2017-02-22 13:04:09Z antanas 
;
_cod_original_cell_volume 1969.9(12)
_cod_database_code 7229454
_shelx_shelxl_version_number 2014/7
_shelx_space_group_comment
;
The symmetry employed for this shelxl refinement is uniquely defined
by the following loop, which should always be used as a source of
symmetry information in preference to the above space-group names.
They are only intended as comments.
;

loop_
_space_group_symop_operation_xyz
'x, y, z'
'-x+1/2, y+1/2, -z+1/2'
'-x, -y, -z'
'x-1/2, -y-1/2, z-1/2'

loop_
_atom_site_label
_atom_site_type_symbol
_atom_site_fract_x
_atom_site_fract_y
_atom_site_fract_z
_atom_site_U_iso_or_equiv
_atom_site_adp_type
_atom_site_occupancy
_atom_site_site_symmetry_order
_atom_site_calc_flag
_atom_site_refinement_flags_posn
_atom_site_refinement_flags_adp
N1 N 0.41981(15) 0.75999(15) 0.02344(6) 0.0343(3) Uani 1 1 d . .
C2 C 0.14123(19) 0.71540(19) 0.14283(8) 0.0387(4) Uani 1 1 d . .
C3 C 0.22513(18) 0.76570(17) 0.09083(8) 0.0344(4) Uani 1 1 d . .
C4 C 0.38187(18) 0.72202(17) 0.08648(7) 0.0329(4) Uani 1 1 d . .
C5 C 0.56080(18) 0.75935(17) 0.00078(8) 0.0337(4) Uani 1 1 d . .
C6 C 0.30804(18) 0.84874(17) -0.00415(7) 0.0344(4) Uani 1 1 d . .
H6 H 0.3438 0.9432 -0.0076 0.041 Uiso 1 1 calc R U
C7 C 0.1974(2) 0.6061(2) 0.17807(8) 0.0427(4) Uani 1 1 d . .
C8 C 0.25287(17) 0.79936(18) -0.06565(7) 0.0341(4) Uani 1 1 d . .
C9 C 0.19008(19) 0.84194(18) 0.04254(8) 0.0374(4) Uani 1 1 d . .
H9 H 0.1018 0.8863 0.0382 0.045 Uiso 1 1 calc R U
N10 N 0.32669(19) 0.54556(18) 0.16230(7) 0.0520(4) Uani 1 1 d . .
C11 C 0.67722(19) 0.7060(2) 0.03374(9) 0.0427(4) Uani 1 1 d . .
H11 H 0.6624 0.6714 0.0729 0.051 Uiso 1 1 calc R U
C12 C 0.5903(2) 0.81198(19) -0.05785(8) 0.0413(4) Uani 1 1 d . .
H12 H 0.5156 0.8491 -0.0810 0.050 Uiso 1 1 calc R U
C13 C 0.2346(2) 0.6608(2) -0.07765(8) 0.0467(5) Uani 1 1 d . .
H13 H 0.2620 0.5959 -0.0486 0.056 Uiso 1 1 calc R U
O14 O 0.5377(2) 0.7793(2) 0.17205(8) 0.0818(5) Uani 1 1 d . U
C15 C 0.4669(2) 0.8135(2) 0.13107(8) 0.0505(5) Uani 1 1 d . U
H15 H 0.4608 0.9078 0.1244 0.061 Uiso 1 1 calc R U
C16 C 0.3903(2) 0.56894(18) 0.10231(8) 0.0417(4) Uani 1 1 d . .
H16A H 0.3389 0.5158 0.0717 0.050 Uiso 1 1 calc R U
H16B H 0.4902 0.5393 0.1024 0.050 Uiso 1 1 calc R U
C17 C 0.8143(2) 0.7040(2) 0.00873(10) 0.0537(5) Uani 1 1 d . .
H17 H 0.8899 0.6673 0.0314 0.064 Uiso 1 1 calc R U
C18 C 0.2115(2) 0.8947(2) -0.10940(9) 0.0477(5) Uani 1 1 d . .
H18 H 0.2240 0.9882 -0.1021 0.057 Uiso 1 1 calc R U
C19 C 0.7284(2) 0.8094(2) -0.08165(10) 0.0535(5) Uani 1 1 d . .
H19 H 0.7453 0.8450 -0.1205 0.064 Uiso 1 1 calc R U
C20 C 0.1170(2) 0.5627(2) 0.22947(9) 0.0566(6) Uani 1 1 d . .
H20 H 0.1535 0.4934 0.2544 0.068 Uiso 1 1 calc R U
C21 C 0.0067(2) 0.7712(2) 0.15809(9) 0.0491(5) Uani 1 1 d . .
H21 H -0.0310 0.8419 0.1343 0.059 Uiso 1 1 calc R U
C22 C -0.0712(2) 0.7238(3) 0.20750(10) 0.0600(6) Uani 1 1 d . .
H22 H -0.1612 0.7608 0.2166 0.072 Uiso 1 1 calc R U
C23 C 0.1339(2) 0.7131(3) -0.17572(9) 0.0616(6) Uani 1 1 d . .
H23 H 0.0941 0.6839 -0.2126 0.074 Uiso 1 1 calc R U
C24 C 0.1756(2) 0.6183(2) -0.13270(10) 0.0593(6) Uani 1 1 d . .
H24 H 0.1641 0.5250 -0.1406 0.071 Uiso 1 1 calc R U
C25 C 0.8415(2) 0.7548(3) -0.04864(11) 0.0600(6) Uani 1 1 d . .
H25 H 0.9341 0.7525 -0.0649 0.072 Uiso 1 1 calc R U
C26 C -0.0136(3) 0.6207(3) 0.24332(10) 0.0621(6) Uani 1 1 d . .
H26 H -0.0642 0.5901 0.2774 0.074 Uiso 1 1 calc R U
C27 C 0.3918(3) 0.4422(3) 0.20039(11) 0.0736(7) Uani 1 1 d . .
H27A H 0.4081 0.4791 0.2405 0.110 Uiso 1 1 calc R U
H27B H 0.4822 0.4142 0.1829 0.110 Uiso 1 1 calc R U
H27C H 0.3287 0.3641 0.2032 0.110 Uiso 1 1 calc R U
C28 C 0.1512(2) 0.8506(3) -0.16436(9) 0.0613(6) Uani 1 1 d . .
H28 H 0.1226 0.9147 -0.1935 0.074 Uiso 1 1 calc R U

loop_
_atom_site_aniso_label
_atom_site_aniso_U_11
_atom_site_aniso_U_22
_atom_site_aniso_U_33
_atom_site_aniso_U_23
_atom_site_aniso_U_13
_atom_site_aniso_U_12
N1 0.0309(7) 0.0418(8) 0.0303(7) 0.0045(6) -0.0030(6) 0.0027(6)
C2 0.0394(10) 0.0451(10) 0.0316(8) -0.0060(7) 0.0005(7) -0.0025(8)
C3 0.0359(9) 0.0334(9) 0.0339(9) -0.0050(7) -0.0008(7) 0.0027(7)
C4 0.0348(9) 0.0360(9) 0.0279(8) 0.0007(7) -0.0018(6) 0.0006(7)
C5 0.0326(9) 0.0325(8) 0.0359(9) -0.0039(7) -0.0020(7) -0.0038(6)
C6 0.0381(9) 0.0305(8) 0.0347(9) 0.0025(7) -0.0040(7) 0.0018(7)
C7 0.0468(10) 0.0479(10) 0.0333(9) -0.0003(8) 0.0002(8) -0.0075(8)
C8 0.0286(8) 0.0407(9) 0.0330(8) 0.0033(7) -0.0010(6) 0.0015(7)
C9 0.0372(9) 0.0384(9) 0.0366(9) -0.0024(7) -0.0029(7) 0.0078(7)
N10 0.0572(10) 0.0539(10) 0.0450(9) 0.0189(8) 0.0045(8) 0.0087(8)
C11 0.0354(10) 0.0474(11) 0.0452(10) 0.0005(8) -0.0037(8) -0.0003(8)
C12 0.0386(10) 0.0443(10) 0.0409(10) 0.0013(8) -0.0007(8) -0.0045(7)
C13 0.0534(12) 0.0454(11) 0.0412(10) -0.0025(8) -0.0093(9) 0.0021(9)
O14 0.0959(12) 0.0899(12) 0.0594(10) -0.0089(8) -0.0303(9) 0.0037(9)
C15 0.0515(11) 0.0617(11) 0.0383(9) -0.0056(8) -0.0134(8) 0.0034(9)
C16 0.0447(10) 0.0391(10) 0.0412(10) 0.0048(8) 0.0021(8) 0.0058(8)
C17 0.0341(10) 0.0637(13) 0.0632(13) -0.0033(10) -0.0053(9) 0.0021(9)
C18 0.0468(11) 0.0508(11) 0.0457(11) 0.0128(9) -0.0065(8) -0.0007(8)
C19 0.0492(12) 0.0612(13) 0.0501(12) 0.0022(9) 0.0093(9) -0.0115(10)
C20 0.0659(14) 0.0630(13) 0.0409(11) 0.0041(9) 0.0034(10) -0.0158(11)
C21 0.0444(11) 0.0604(12) 0.0424(10) -0.0110(9) 0.0023(8) 0.0017(9)
C22 0.0466(12) 0.0812(16) 0.0521(12) -0.0189(11) 0.0132(10) -0.0087(11)
C23 0.0548(13) 0.0976(19) 0.0325(10) -0.0071(11) -0.0076(9) -0.0087(12)
C24 0.0651(14) 0.0626(14) 0.0502(12) -0.0151(10) -0.0096(10) -0.0036(11)
C25 0.0356(11) 0.0767(15) 0.0678(14) -0.0041(12) 0.0099(10) -0.0060(10)
C26 0.0629(14) 0.0804(16) 0.0429(11) -0.0064(11) 0.0129(10) -0.0226(12)
C27 0.0867(18) 0.0743(16) 0.0598(14) 0.0298(12) -0.0036(12) 0.0174(13)
C28 0.0544(13) 0.0902(18) 0.0393(11) 0.0203(11) -0.0096(9) -0.0014(11)

loop_
_atom_type_symbol
_atom_type_description
_atom_type_scat_dispersion_real
_atom_type_scat_dispersion_imag
_atom_type_scat_source
C C 0.0033 0.0016 'International Tables Vol C Tables 4.2.6.8 and 6.1.1.4'
H H 0.0000 0.0000 'International Tables Vol C Tables 4.2.6.8 and 6.1.1.4'
N N 0.0061 0.0033 'International Tables Vol C Tables 4.2.6.8 and 6.1.1.4'
O O 0.0106 0.0060 'International Tables Vol C Tables 4.2.6.8 and 6.1.1.4'

loop_
_geom_angle_atom_site_label_1
_geom_angle_atom_site_label_2
_geom_angle_atom_site_label_3
_geom_angle
C5 N1 C4 123.71(13)
C5 N1 C6 120.94(14)
C4 N1 C6 111.19(13)
C21 C2 C7 119.36(17)
C21 C2 C3 121.99(17)
C7 C2 C3 118.65(16)
C9 C3 C2 132.33(17)
C9 C3 C4 109.90(15)
C2 C3 C4 117.71(15)
N1 C4 C3 102.58(13)
N1 C4 C16 116.38(14)
C3 C4 C16 107.87(14)
N1 C4 C15 109.03(14)
C3 C4 C15 106.84(14)
C16 C4 C15 113.19(15)
C11 C5 N1 122.78(16)
C11 C5 C12 117.02(16)
N1 C5 C12 120.19(15)
N1 C6 C9 102.04(13)
N1 C6 C8 114.42(14)
C9 C6 C8 110.10(14)
N10 C7 C2 120.37(16)
N10 C7 C20 122.01(19)
C2 C7 C20 117.62(18)
C13 C8 C18 119.13(17)
C13 C8 C6 121.20(15)
C18 C8 C6 119.55(16)
C3 C9 C6 112.75(15)
C7 N10 C27 121.25(17)
C7 N10 C16 120.70(15)
C27 N10 C16 117.41(17)
C17 C11 C5 120.74(19)
C19 C12 C5 121.08(18)
C8 C13 C24 120.26(18)
O14 C15 C4 127.9(2)
N10 C16 C4 109.57(15)
C25 C17 C11 121.69(19)
C8 C18 C28 120.0(2)
C25 C19 C12 121.0(2)
C26 C20 C7 121.3(2)
C22 C21 C2 121.6(2)
C21 C22 C26 118.9(2)
C28 C23 C24 119.90(19)
C23 C24 C13 120.4(2)
C17 C25 C19 118.5(2)
C20 C26 C22 121.1(2)
C23 C28 C18 120.3(2)

loop_
_geom_bond_atom_site_label_1
_geom_bond_atom_site_label_2
_geom_bond_distance
N1 C5 1.398(2)
N1 C4 1.469(2)
N1 C6 1.477(2)
C2 C21 1.401(3)
C2 C7 1.412(3)
C2 C3 1.461(3)
C3 C9 1.330(2)
C3 C4 1.517(2)
C4 C16 1.530(2)
C4 C15 1.537(2)
C5 C11 1.398(2)
C5 C12 1.406(3)
C6 C9 1.497(2)
C6 C8 1.516(2)
C7 N10 1.379(3)
C7 C20 1.412(3)
C8 C13 1.383(3)
C8 C18 1.386(2)
N10 C27 1.438(3)
N10 C16 1.455(2)
C11 C17 1.383(3)
C12 C19 1.383(3)
C13 C24 1.385(3)
O14 C15 1.159(2)
C17 C25 1.371(3)
C18 C28 1.392(3)
C19 C25 1.379(3)
C20 C26 1.369(3)
C21 C22 1.378(3)
C22 C26 1.380(4)
C23 C28 1.369(4)
C23 C24 1.371(3)
